data_4081987
loop_
_publ_author_name
'Zou, Jin'
'Berg, David J.'
'Oliver, Allen'
'Twamley, Brendan'

_publ_section_title
;
 Unusual Redox Chemistry of Ytterbium Carbazole--Bis(oxazoline) Compounds:
 Oxidative Coupling of Primary Phosphines by an Ytterbium
 Carbazole--Bis(oxazoline) Dialkyl
;
_journal_issue 21
_journal_name_full Organometallics
_journal_page_first 6532
_journal_paper_doi 10.1021/om400861d
_journal_volume 32
_journal_year 2013
_chemical_formula_moiety 'C30 H38 N3 Na O2, 2(C7 H8)'
_chemical_formula_sum 'C44 H54 N3 Na O2'
_chemical_formula_weight 679.89
_chemical_name_common 'C30H38N3NaO2, 2(C7H8)'
_chemical_name_systematic
; 
 ? 
;
_space_group_IT_number 14
_symmetry_cell_setting monoclinic
_symmetry_space_group_name_Hall '-P 2yn'
_symmetry_space_group_name_H-M 'P 1 21/n 1'
_atom_sites_solution_hydrogens geom
_atom_sites_solution_primary direct
_atom_sites_solution_secondary difmap
_audit_creation_method SHELXL-97
_cell_angle_alpha 90.00
_cell_angle_beta 101.348(1)
_cell_angle_gamma 90.00
_cell_formula_units_Z 4
_cell_length_a 19.2099(6)
_cell_length_b 9.5930(3)
_cell_length_c 21.3759(7)
_cell_measurement_reflns_used 8866
_cell_measurement_temperature 90(2)
_cell_measurement_theta_max 29.58
_cell_measurement_theta_min 2.33
_cell_volume 3862.2(2)
_computing_cell_refinement 'SAINT+  v. 7.23a (Bruker, 2006)'
_computing_data_collection 'SMART v. 5.632 (Bruker, 2006)'
_computing_data_reduction 'SAINT+  v. 7.23a (Bruker, 2006)'
_computing_molecular_graphics 'XP, SHELXTL  v. 6.14 (Bruker, 2003)'
_computing_publication_material 'XCIF, SHELXTL, v. 6.14 (Bruker, 2003)'
_computing_structure_refinement 'XL, SHELXTL  v. 6.14 (Bruker, 2003)'
_computing_structure_solution 'XS, SHELXTL  v. 6.14 (Bruker, 2003)'
_diffrn_ambient_temperature 90(2)
_diffrn_detector_area_resol_mean 8.3
_diffrn_measured_fraction_theta_full 1.000
_diffrn_measured_fraction_theta_max 1.000
_diffrn_measurement_device_type 'Bruker/Siemens SMART APEX'
_diffrn_measurement_method '\w scans'
_diffrn_radiation_monochromator graphite
_diffrn_radiation_type MoK\a
_diffrn_radiation_wavelength 0.71073
_diffrn_reflns_av_R_equivalents 0.0690
_diffrn_reflns_av_sigmaI/netI 0.0459
_diffrn_reflns_limit_h_max 23
_diffrn_reflns_limit_h_min -23
_diffrn_reflns_limit_k_max 11
_diffrn_reflns_limit_k_min -11
_diffrn_reflns_limit_l_max 25
_diffrn_reflns_limit_l_min -25
_diffrn_reflns_number 57701
_diffrn_reflns_theta_full 25.25
_diffrn_reflns_theta_max 25.25
_diffrn_reflns_theta_min 1.59
_diffrn_source 'normal-focus sealed tube'
_exptl_absorpt_coefficient_mu 0.081
_exptl_absorpt_correction_T_max 0.992
_exptl_absorpt_correction_T_min 0.920
_exptl_absorpt_correction_type multi-scan
_exptl_absorpt_process_details 'SADABS-2007/4 (Bruker, 2007)'
_exptl_crystal_colour yellow
_exptl_crystal_density_diffrn 1.169
_exptl_crystal_density_method 'not measured'
_exptl_crystal_description needle
_exptl_crystal_F_000 1464
_exptl_crystal_size_max 0.22
_exptl_crystal_size_mid 0.09
_exptl_crystal_size_min 0.09
_refine_diff_density_max 0.570
_refine_diff_density_min -0.554
_refine_diff_density_rms 0.052
_refine_ls_extinction_method none
_refine_ls_goodness_of_fit_ref 1.026
_refine_ls_hydrogen_treatment constr
_refine_ls_matrix_type full
_refine_ls_number_parameters 426
_refine_ls_number_reflns 7003
_refine_ls_number_restraints 0
_refine_ls_restrained_S_all 1.026
_refine_ls_R_factor_all 0.0837
_refine_ls_R_factor_gt 0.0529
_refine_ls_shift/su_max 0.001
_refine_ls_shift/su_mean 0.000
_refine_ls_structure_factor_coef Fsqd
_refine_ls_weighting_details 'calc w=1/[\s^2^(Fo^2^)+(0.0626P)^2^+2.2822P] where P=(Fo^2^+2Fc^2^)/3'
_refine_ls_weighting_scheme calc
_refine_ls_wR_factor_gt 0.1233
_refine_ls_wR_factor_ref 0.1413
_reflns_number_gt 4910
_reflns_number_total 7003
_reflns_threshold_expression I>2\s(I)
_cod_data_source_file om400861d_si_010.cif
_cod_data_source_block bt1175
_cod_original_sg_symbol_H-M P2(1)/n
_cod_database_code 4081987

loop_
_symmetry_equiv_pos_as_xyz
'x, y, z'
'-x+1/2, y+1/2, -z+1/2'
'-x, -y, -z'
'x-1/2, -y-1/2, z-1/2'

loop_
_atom_site_label
_atom_site_type_symbol
_atom_site_fract_x
_atom_site_fract_y
_atom_site_fract_z
_atom_site_U_iso_or_equiv
_atom_site_adp_type
_atom_site_occupancy
_atom_site_symmetry_multiplicity
_atom_site_calc_flag
_atom_site_refinement_flags
_atom_site_disorder_assembly
_atom_site_disorder_group
C2 C 0.95013(11) -0.0037(2) 0.21961(10) 0.0185(5) Uani 1 1 d . . .
C3 C 0.97566(11) -0.0353(2) 0.16326(10) 0.0196(5) Uani 1 1 d . . .
C4 C 0.92847(11) -0.0687(2) 0.10252(10) 0.0199(5) Uani 1 1 d . . .
C6 C 0.84194(12) -0.1390(2) 0.02320(10) 0.0222(5) Uani 1 1 d . . .
C7 C 0.77186(12) -0.0692(3) -0.00612(11) 0.0293(6) Uani 1 1 d . . .
H7A H 0.7340 -0.1059 0.0140 0.044 Uiso 1 1 calc R . .
H7B H 0.7605 -0.0884 -0.0520 0.044 Uiso 1 1 calc R . .
H7C H 0.7760 0.0317 0.0009 0.044 Uiso 1 1 calc R . .
C8 C 0.83663(14) -0.2972(3) 0.01753(12) 0.0325(6) Uani 1 1 d . . .
H8A H 0.8832 -0.3388 0.0344 0.049 Uiso 1 1 calc R . .
H8B H 0.8213 -0.3232 -0.0274 0.049 Uiso 1 1 calc R . .
H8C H 0.8020 -0.3315 0.0420 0.049 Uiso 1 1 calc R . .
C9 C 0.90417(12) -0.0819(3) -0.00424(11) 0.0255(5) Uani 1 1 d . . .
H9A H 0.9179 -0.1482 -0.0352 0.031 Uiso 1 1 calc R . .
H9B H 0.8917 0.0086 -0.0258 0.031 Uiso 1 1 calc R . .
C11 C 1.04892(11) -0.0365(2) 0.16670(11) 0.0203(5) Uani 1 1 d . . .
H11 H 1.0658 -0.0534 0.1285 0.024 Uiso 1 1 calc R . .
C12 C 1.09933(11) -0.0143(2) 0.22301(11) 0.0203(5) Uani 1 1 d . . .
C13 C 1.17892(11) -0.0197(2) 0.22142(11) 0.0229(5) Uani 1 1 d . . .
C14 C 1.19625(12) -0.1514(3) 0.18647(12) 0.0301(6) Uani 1 1 d . . .
H14A H 1.1828 -0.2342 0.2082 0.045 Uiso 1 1 calc R . .
H14B H 1.2473 -0.1541 0.1865 0.045 Uiso 1 1 calc R . .
H14C H 1.1697 -0.1498 0.1424 0.045 Uiso 1 1 calc R . .
C15 C 1.19840(12) 0.1090(3) 0.18546(12) 0.0281(6) Uani 1 1 d . . .
H15A H 1.1698 0.1099 0.1421 0.042 Uiso 1 1 calc R . .
H15B H 1.2489 0.1053 0.1834 0.042 Uiso 1 1 calc R . .
H15C H 1.1889 0.1937 0.2080 0.042 Uiso 1 1 calc R . .
C16 C 1.22506(12) -0.0195(3) 0.28846(11) 0.0276(6) Uani 1 1 d . . .
H16A H 1.2167 0.0664 0.3106 0.041 Uiso 1 1 calc R . .
H16B H 1.2752 -0.0248 0.2854 0.041 Uiso 1 1 calc R . .
H16C H 1.2129 -0.1001 0.3123 0.041 Uiso 1 1 calc R . .
C17 C 1.07378(11) 0.0162(2) 0.27803(11) 0.0205(5) Uani 1 1 d . . .
H17 H 1.1063 0.0310 0.3171 0.025 Uiso 1 1 calc R . .
C18 C 1.00116(11) 0.0253(2) 0.27638(10) 0.0194(5) Uani 1 1 d . . .
C19 C 0.95960(11) 0.0652(2) 0.32256(10) 0.0188(5) Uani 1 1 d . . .
C20 C 0.97756(12) 0.1189(2) 0.38428(10) 0.0204(5) Uani 1 1 d . . .
H20 H 1.0261 0.1279 0.4043 0.024 Uiso 1 1 calc R . .
C21 C 0.92499(11) 0.1591(2) 0.41660(10) 0.0196(5) Uani 1 1 d . . .
C22 C 0.94134(12) 0.2310(2) 0.48213(11) 0.0227(5) Uani 1 1 d . . .
C23 C 0.92202(12) 0.3862(2) 0.47241(12) 0.0272(5) Uani 1 1 d . . .
H23A H 0.9517 0.4291 0.4452 0.041 Uiso 1 1 calc R . .
H23B H 0.9302 0.4334 0.5139 0.041 Uiso 1 1 calc R . .
H23C H 0.8719 0.3950 0.4519 0.041 Uiso 1 1 calc R . .
C24 C 0.89803(12) 0.1651(3) 0.52778(11) 0.0271(5) Uani 1 1 d . . .
H24A H 0.9091 0.2124 0.5692 0.041 Uiso 1 1 calc R . .
H24B H 0.9101 0.0660 0.5334 0.041 Uiso 1 1 calc R . .
H24C H 0.8472 0.1748 0.5098 0.041 Uiso 1 1 calc R . .
C25 C 1.02010(12) 0.2208(3) 0.51373(11) 0.0291(6) Uani 1 1 d . . .
H25A H 1.0489 0.2659 0.4864 0.044 Uiso 1 1 calc R . .
H25B H 1.0337 0.1226 0.5196 0.044 Uiso 1 1 calc R . .
H25C H 1.0280 0.2676 0.5553 0.044 Uiso 1 1 calc R . .
C26 C 0.85398(12) 0.1430(2) 0.38517(10) 0.0194(5) Uani 1 1 d . . .
H26 H 0.8178 0.1686 0.4075 0.023 Uiso 1 1 calc R . .
C27 C 0.83341(11) 0.0915(2) 0.32318(10) 0.0187(5) Uani 1 1 d . . .
C28 C 0.88772(11) 0.0534(2) 0.29006(10) 0.0182(5) Uani 1 1 d . . .
C29 C 0.75758(11) 0.0855(2) 0.29455(10) 0.0185(5) Uani 1 1 d . . .
C31 C 0.64857(11) 0.0539(2) 0.23585(11) 0.0218(5) Uani 1 1 d . . .
C32 C 0.62972(13) 0.1609(3) 0.18227(11) 0.0288(6) Uani 1 1 d . . .
H32A H 0.6581 0.2454 0.1935 0.043 Uiso 1 1 calc R . .
H32B H 0.5792 0.1841 0.1763 0.043 Uiso 1 1 calc R . .
H32C H 0.6398 0.1219 0.1426 0.043 Uiso 1 1 calc R . .
C33 C 0.60487(12) -0.0784(2) 0.22132(12) 0.0269(5) Uani 1 1 d . . .
H33A H 0.6119 -0.1174 0.1806 0.040 Uiso 1 1 calc R . .
H33B H 0.5545 -0.0566 0.2185 0.040 Uiso 1 1 calc R . .
H33C H 0.6200 -0.1465 0.2554 0.040 Uiso 1 1 calc R . .
C34 C 0.64276(11) 0.1170(2) 0.30058(11) 0.0229(5) Uani 1 1 d . . .
H34A H 0.6097 0.1972 0.2951 0.028 Uiso 1 1 calc R . .
H34B H 0.6261 0.0466 0.3282 0.028 Uiso 1 1 calc R . .
C36 C 0.92807(16) 0.3045(3) 0.00220(17) 0.0571(9) Uani 1 1 d . . .
H36A H 0.9498 0.3972 0.0079 0.086 Uiso 1 1 calc R . .
H36B H 0.9222 0.2767 -0.0427 0.086 Uiso 1 1 calc R . .
H36C H 0.9587 0.2372 0.0290 0.086 Uiso 1 1 calc R . .
C37 C 0.85643(14) 0.3084(3) 0.02115(14) 0.0375(7) Uani 1 1 d . . .
C38 C 0.84904(14) 0.2763(3) 0.08325(14) 0.0379(7) Uani 1 1 d . . .
H38 H 0.8895 0.2492 0.1139 0.045 Uiso 1 1 calc R . .
C39 C 0.78366(14) 0.2834(3) 0.10054(13) 0.0377(6) Uani 1 1 d . . .
H39 H 0.7795 0.2623 0.1431 0.045 Uiso 1 1 calc R . .
C40 C 0.72427(15) 0.3212(3) 0.05630(14) 0.0423(7) Uani 1 1 d . . .
H40 H 0.6793 0.3264 0.0683 0.051 Uiso 1 1 calc R . .
C41 C 0.73064(16) 0.3513(3) -0.00517(15) 0.0444(7) Uani 1 1 d . . .
H41 H 0.6898 0.3762 -0.0359 0.053 Uiso 1 1 calc R . .
C42 C 0.79569(16) 0.3454(3) -0.02244(14) 0.0425(7) Uani 1 1 d . . .
H42 H 0.7992 0.3672 -0.0651 0.051 Uiso 1 1 calc R . .
N1 N 0.88131(9) 0.01000(19) 0.22794(8) 0.0190(4) Uani 1 1 d . . .
N5 N 0.86286(10) -0.10226(19) 0.09214(9) 0.0206(4) Uani 1 1 d . . .
N30 N 0.72604(9) 0.02151(19) 0.24450(9) 0.0199(4) Uani 1 1 d . . .
O10 O 0.96071(8) -0.06536(18) 0.05067(7) 0.0262(4) Uani 1 1 d . . .
O35 O 0.71485(7) 0.16130(16) 0.32735(7) 0.0207(3) Uani 1 1 d . . .
Na1 Na 0.78304(4) -0.08568(9) 0.16562(4) 0.0219(2) Uani 1 1 d . . .
C43A C 0.4678(2) -0.0168(4) 0.35877(10) 0.0371(5) Uiso 0.59 1 d PG A 1
H43A H 0.4302 -0.0597 0.3773 0.056 Uiso 0.59 1 calc PR A 1
H43B H 0.4783 0.0764 0.3770 0.056 Uiso 0.59 1 calc PR A 1
H43C H 0.5107 -0.0745 0.3684 0.056 Uiso 0.59 1 calc PR A 1
C44A C 0.44361(13) -0.0053(2) 0.28747(10) 0.0371(5) Uiso 0.59 1 d PG A 1
C45A C 0.42418(18) -0.1224(2) 0.25207(12) 0.0371(5) Uiso 0.59 1 d PG A 1
H45A H 0.4260 -0.2104 0.2727 0.044 Uiso 0.59 1 calc PR A 1
C46A C 0.4023(2) -0.1150(3) 0.18793(12) 0.0371(5) Uiso 0.59 1 d PG A 1
H46A H 0.3890 -0.1982 0.1646 0.044 Uiso 0.59 1 calc PR A 1
C47A C 0.39894(18) 0.0086(3) 0.15596(10) 0.0371(5) Uiso 0.59 1 d PG A 1
H47A H 0.3839 0.0120 0.1109 0.044 Uiso 0.59 1 calc PR A 1
C48A C 0.4183(2) 0.1312(2) 0.19156(12) 0.0371(5) Uiso 0.59 1 d PG A 1
H48A H 0.4162 0.2192 0.1709 0.044 Uiso 0.59 1 calc PR A 1
C49A C 0.44029(19) 0.1214(2) 0.25710(12) 0.0371(5) Uiso 0.59 1 d PG A 1
H49A H 0.4533 0.2035 0.2814 0.044 Uiso 0.59 1 calc PR A 1
C43B C 0.3929(5) 0.0306(9) 0.1484(2) 0.0397(12) Uiso 0.26 1 d PG B 2
H43D H 0.3647 -0.0492 0.1293 0.060 Uiso 0.26 1 calc PR B 2
H43E H 0.4340 0.0426 0.1279 0.060 Uiso 0.26 1 calc PR B 2
H43F H 0.3637 0.1151 0.1422 0.060 Uiso 0.26 1 calc PR B 2
C44B C 0.4183(3) 0.0052(6) 0.2187(2) 0.0397(12) Uiso 0.26 1 d PG B 2
C45B C 0.4201(4) -0.1273(5) 0.2421(3) 0.0397(12) Uiso 0.26 1 d PG B 2
H45B H 0.4053 -0.2027 0.2138 0.048 Uiso 0.26 1 calc PR B 2
C46B C 0.4425(4) -0.1530(5) 0.3052(3) 0.0397(12) Uiso 0.26 1 d PG B 2
H46B H 0.4432 -0.2463 0.3201 0.048 Uiso 0.26 1 calc PR B 2
C47B C 0.4641(4) -0.0486(7) 0.3478(2) 0.0397(12) Uiso 0.26 1 d PG B 2
H47B H 0.4793 -0.0682 0.3920 0.048 Uiso 0.26 1 calc PR B 2
C48B C 0.4633(5) 0.0891(6) 0.3247(3) 0.0397(12) Uiso 0.26 1 d PG B 2
H48B H 0.4783 0.1644 0.3531 0.048 Uiso 0.26 1 calc PR B 2
C49B C 0.4403(4) 0.1131(5) 0.2601(3) 0.0397(12) Uiso 0.26 1 d PG B 2
H49B H 0.4397 0.2056 0.2442 0.048 Uiso 0.26 1 calc PR B 2
C43C C 0.3738(9) -0.1235(15) 0.1257(5) 0.050(2) Uiso 0.15 1 d PG C 3
H43G H 0.3335 -0.1828 0.1303 0.074 Uiso 0.15 1 calc PR C 3
H43H H 0.4105 -0.1805 0.1123 0.074 Uiso 0.15 1 calc PR C 3
H43I H 0.3577 -0.0516 0.0936 0.074 Uiso 0.15 1 calc PR C 3
C44C C 0.4038(6) -0.0552(10) 0.1888(4) 0.050(2) Uiso 0.15 1 d PG C 3
C45C C 0.4175(8) 0.0845(10) 0.1911(5) 0.050(2) Uiso 0.15 1 d PG C 3
H45C H 0.4080 0.1378 0.1529 0.060 Uiso 0.15 1 calc PR C 3
C46C C 0.4446(9) 0.1483(9) 0.2472(6) 0.050(2) Uiso 0.15 1 d PG C 3
H46C H 0.4535 0.2457 0.2474 0.060 Uiso 0.15 1 calc PR C 3
C47C C 0.4595(8) 0.0767(12) 0.3033(5) 0.050(2) Uiso 0.15 1 d PG C 3
H47C H 0.4789 0.1228 0.3422 0.060 Uiso 0.15 1 calc PR C 3
C48C C 0.4453(9) -0.0677(12) 0.3022(4) 0.050(2) Uiso 0.15 1 d PG C 3
H48C H 0.4546 -0.1207 0.3404 0.060 Uiso 0.15 1 calc PR C 3
C49C C 0.4174(8) -0.1308(9) 0.2444(5) 0.050(2) Uiso 0.15 1 d PG C 3
H49C H 0.4076 -0.2280 0.2433 0.060 Uiso 0.15 1 calc PR C 3

loop_
_atom_site_aniso_label
_atom_site_aniso_U_11
_atom_site_aniso_U_22
_atom_site_aniso_U_33
_atom_site_aniso_U_23
_atom_site_aniso_U_13
_atom_site_aniso_U_12
C2 0.0174(11) 0.0176(11) 0.0205(12) 0.0010(9) 0.0041(9) -0.0008(9)
C3 0.0190(12) 0.0172(11) 0.0226(12) 0.0026(9) 0.0043(9) -0.0003(9)
C4 0.0192(12) 0.0229(12) 0.0192(12) 0.0008(9) 0.0075(9) 0.0023(9)
C6 0.0206(12) 0.0275(13) 0.0187(12) -0.0028(10) 0.0042(9) -0.0032(10)
C7 0.0194(12) 0.0457(16) 0.0225(13) 0.0002(11) 0.0039(10) -0.0033(11)
C8 0.0369(15) 0.0322(14) 0.0282(14) -0.0059(11) 0.0064(11) -0.0071(12)
C9 0.0202(12) 0.0369(14) 0.0185(12) -0.0028(10) 0.0019(10) -0.0031(10)
C11 0.0195(12) 0.0208(12) 0.0222(12) 0.0017(9) 0.0076(10) 0.0005(9)
C12 0.0181(12) 0.0187(11) 0.0243(12) 0.0012(9) 0.0048(10) 0.0005(9)
C13 0.0159(12) 0.0278(13) 0.0253(12) -0.0007(10) 0.0044(10) 0.0005(10)
C14 0.0174(12) 0.0354(14) 0.0377(15) -0.0093(12) 0.0062(11) 0.0019(11)
C15 0.0193(12) 0.0350(14) 0.0312(14) 0.0010(11) 0.0078(10) -0.0033(10)
C16 0.0178(12) 0.0351(14) 0.0295(13) -0.0003(11) 0.0037(10) 0.0025(10)
C17 0.0184(12) 0.0193(12) 0.0227(12) 0.0005(9) 0.0016(9) 0.0007(9)
C18 0.0187(11) 0.0186(11) 0.0207(12) 0.0012(9) 0.0037(9) 0.0001(9)
C19 0.0180(11) 0.0182(11) 0.0206(12) 0.0024(9) 0.0049(9) 0.0006(9)
C20 0.0163(11) 0.0219(12) 0.0217(12) 0.0021(9) 0.0009(9) 0.0001(9)
C21 0.0193(12) 0.0204(12) 0.0187(11) 0.0018(9) 0.0027(9) -0.0004(9)
C22 0.0191(12) 0.0273(13) 0.0211(12) -0.0035(10) 0.0027(9) -0.0015(10)
C23 0.0231(13) 0.0289(13) 0.0296(13) -0.0060(11) 0.0052(10) -0.0018(10)
C24 0.0258(13) 0.0345(14) 0.0208(12) -0.0020(10) 0.0039(10) -0.0007(11)
C25 0.0229(13) 0.0392(15) 0.0235(13) -0.0059(11) 0.0010(10) 0.0002(11)
C26 0.0195(12) 0.0198(12) 0.0199(12) 0.0019(9) 0.0060(9) 0.0019(9)
C27 0.0167(11) 0.0170(11) 0.0224(12) 0.0024(9) 0.0037(9) -0.0003(9)
C28 0.0184(11) 0.0171(11) 0.0187(11) 0.0009(9) 0.0031(9) 0.0007(9)
C29 0.0191(11) 0.0179(11) 0.0199(12) 0.0017(9) 0.0077(9) 0.0015(9)
C31 0.0156(11) 0.0251(12) 0.0242(12) -0.0035(10) 0.0024(9) 0.0009(9)
C32 0.0232(13) 0.0371(15) 0.0252(13) -0.0004(11) 0.0028(10) 0.0044(11)
C33 0.0185(12) 0.0307(13) 0.0310(14) -0.0071(11) 0.0038(10) -0.0008(10)
C34 0.0153(11) 0.0269(13) 0.0260(13) -0.0035(10) 0.0027(10) -0.0011(9)
C36 0.0460(19) 0.0493(19) 0.082(2) -0.0158(18) 0.0288(18) -0.0070(15)
C37 0.0363(16) 0.0248(14) 0.0552(18) -0.0134(13) 0.0180(14) -0.0040(12)
C38 0.0346(15) 0.0286(14) 0.0479(17) -0.0083(13) 0.0017(13) -0.0004(12)
C39 0.0375(16) 0.0363(15) 0.0400(16) -0.0087(13) 0.0096(13) -0.0056(12)
C40 0.0355(16) 0.0399(16) 0.0526(19) -0.0127(14) 0.0118(14) 0.0020(13)
C41 0.0413(17) 0.0365(16) 0.0519(19) -0.0039(14) 0.0008(14) 0.0091(13)
C42 0.0552(19) 0.0292(15) 0.0438(17) -0.0024(13) 0.0113(15) 0.0008(13)
N1 0.0171(10) 0.0214(10) 0.0187(10) -0.0010(8) 0.0041(8) 0.0009(8)
N5 0.0201(10) 0.0221(10) 0.0202(10) -0.0013(8) 0.0058(8) -0.0014(8)
N30 0.0148(9) 0.0237(10) 0.0213(10) -0.0013(8) 0.0036(8) 0.0000(8)
O10 0.0174(8) 0.0434(10) 0.0182(8) -0.0022(7) 0.0049(7) -0.0034(7)
O35 0.0146(8) 0.0249(8) 0.0228(8) -0.0045(7) 0.0041(6) 0.0010(6)
Na1 0.0179(5) 0.0257(5) 0.0224(5) -0.0033(4) 0.0049(4) -0.0017(4)

loop_
_atom_type_symbol
_atom_type_description
_atom_type_scat_dispersion_real
_atom_type_scat_dispersion_imag
_atom_type_scat_source
C C 0.0033 0.0016 'International Tables Vol C Tables 4.2.6.8 and 6.1.1.4'
H H 0.0000 0.0000 'International Tables Vol C Tables 4.2.6.8 and 6.1.1.4'
N N 0.0061 0.0033 'International Tables Vol C Tables 4.2.6.8 and 6.1.1.4'
O O 0.0106 0.0060 'International Tables Vol C Tables 4.2.6.8 and 6.1.1.4'
Na Na 0.0362 0.0249 'International Tables Vol C Tables 4.2.6.8 and 6.1.1.4'

loop_
_geom_angle_atom_site_label_1
_geom_angle_atom_site_label_2
_geom_angle_atom_site_label_3
_geom_angle
_geom_angle_site_symmetry_3
N1 C2 C3 129.2(2) .
N1 C2 C18 112.82(19) .
C3 C2 C18 117.92(19) .
C11 C3 C2 118.1(2) .
C11 C3 C4 119.1(2) .
C2 C3 C4 122.80(19) .
N5 C4 O10 116.91(19) .
N5 C4 C3 128.8(2) .
O10 C4 C3 114.30(18) .
N5 C6 C7 110.30(18) .
N5 C6 C8 108.34(19) .
C7 C6 C8 111.4(2) .
N5 C6 C9 102.41(17) .
C7 C6 C9 112.21(19) .
C8 C6 C9 111.7(2) .
C6 C7 H7A 109.5 .
C6 C7 H7B 109.5 .
H7A C7 H7B 109.5 .
C6 C7 H7C 109.5 .
H7A C7 H7C 109.5 .
H7B C7 H7C 109.5 .
C6 C8 H8A 109.5 .
C6 C8 H8B 109.5 .
H8A C8 H8B 109.5 .
C6 C8 H8C 109.5 .
H8A C8 H8C 109.5 .
H8B C8 H8C 109.5 .
O10 C9 C6 104.30(17) .
O10 C9 H9A 110.9 .
C6 C9 H9A 110.9 .
O10 C9 H9B 110.9 .
C6 C9 H9B 110.9 .
H9A C9 H9B 108.9 .
C3 C11 C12 124.2(2) .
C3 C11 H11 117.9 .
C12 C11 H11 117.9 .
C17 C12 C11 117.2(2) .
C17 C12 C13 122.9(2) .
C11 C12 C13 119.81(19) .
C16 C13 C12 112.02(19) .
C16 C13 C14 108.37(19) .
C12 C13 C14 110.48(18) .
C16 C13 C15 108.31(19) .
C12 C13 C15 108.97(18) .
C14 C13 C15 108.62(19) .
C13 C14 H14A 109.5 .
C13 C14 H14B 109.5 .
H14A C14 H14B 109.5 .
C13 C14 H14C 109.5 .
H14A C14 H14C 109.5 .
H14B C14 H14C 109.5 .
C13 C15 H15A 109.5 .
C13 C15 H15B 109.5 .
H15A C15 H15B 109.5 .
C13 C15 H15C 109.5 .
H15A C15 H15C 109.5 .
H15B C15 H15C 109.5 .
C13 C16 H16A 109.5 .
C13 C16 H16B 109.5 .
H16A C16 H16B 109.5 .
C13 C16 H16C 109.5 .
H16A C16 H16C 109.5 .
H16B C16 H16C 109.5 .
C18 C17 C12 120.7(2) .
C18 C17 H17 119.7 .
C12 C17 H17 119.7 .
C17 C18 C2 121.7(2) .
C17 C18 C19 133.5(2) .
C2 C18 C19 104.71(18) .
C20 C19 C28 121.8(2) .
C20 C19 C18 132.9(2) .
C28 C19 C18 105.07(18) .
C21 C20 C19 120.4(2) .
C21 C20 H20 119.8 .
C19 C20 H20 119.8 .
C20 C21 C26 117.7(2) .
C20 C21 C22 122.75(19) .
C26 C21 C22 119.34(19) .
C25 C22 C21 112.31(18) .
C25 C22 C24 107.72(19) .
C21 C22 C24 110.77(18) .
C25 C22 C23 108.18(19) .
C21 C22 C23 108.09(18) .
C24 C22 C23 109.74(19) .
C22 C23 H23A 109.5 .
C22 C23 H23B 109.5 .
H23A C23 H23B 109.5 .
C22 C23 H23C 109.5 .
H23A C23 H23C 109.5 .
H23B C23 H23C 109.5 .
C22 C24 H24A 109.5 .
C22 C24 H24B 109.5 .
H24A C24 H24B 109.5 .
C22 C24 H24C 109.5 .
H24A C24 H24C 109.5 .
H24B C24 H24C 109.5 .
C22 C25 H25A 109.5 .
C22 C25 H25B 109.5 .
H25A C25 H25B 109.5 .
C22 C25 H25C 109.5 .
H25A C25 H25C 109.5 .
H25B C25 H25C 109.5 .
C27 C26 C21 124.0(2) .
C27 C26 H26 118.0 .
C21 C26 H26 118.0 .
C26 C27 C28 117.79(19) .
C26 C27 C29 118.85(19) .
C28 C27 C29 123.30(19) .
N1 C28 C27 128.72(19) .
N1 C28 C19 112.95(18) .
C27 C28 C19 118.27(19) .
N30 C29 O35 116.43(19) .
N30 C29 C27 129.6(2) .
O35 C29 C27 114.02(18) .
N30 C31 C33 110.36(18) .
N30 C31 C32 108.40(18) .
C33 C31 C32 111.61(19) .
N30 C31 C34 102.56(17) .
C33 C31 C34 112.24(19) .
C32 C31 C34 111.25(19) .
C31 C32 H32A 109.5 .
C31 C32 H32B 109.5 .
H32A C32 H32B 109.5 .
C31 C32 H32C 109.5 .
H32A C32 H32C 109.5 .
H32B C32 H32C 109.5 .
C31 C33 H33A 109.5 .
C31 C33 H33B 109.5 .
H33A C33 H33B 109.5 .
C31 C33 H33C 109.5 .
H33A C33 H33C 109.5 .
H33B C33 H33C 109.5 .
O35 C34 C31 103.74(17) .
O35 C34 H34A 111.0 .
C31 C34 H34A 111.0 .
O35 C34 H34B 111.0 .
C31 C34 H34B 111.0 .
H34A C34 H34B 109.0 .
C37 C36 H36A 109.5 .
C37 C36 H36B 109.5 .
H36A C36 H36B 109.5 .
C37 C36 H36C 109.5 .
H36A C36 H36C 109.5 .
H36B C36 H36C 109.5 .
C42 C37 C38 117.7(3) .
C42 C37 C36 121.1(3) .
C38 C37 C36 121.2(3) .
C39 C38 C37 120.8(3) .
C39 C38 H38 119.6 .
C37 C38 H38 119.6 .
C38 C39 C40 120.2(3) .
C38 C39 H39 119.9 .
C40 C39 H39 119.9 .
C41 C40 C39 119.6(3) .
C41 C40 H40 120.2 .
C39 C40 H40 120.2 .
C42 C41 C40 120.4(3) .
C42 C41 H41 119.8 .
C40 C41 H41 119.8 .
C41 C42 C37 121.3(3) .
C41 C42 H42 119.4 .
C37 C42 H42 119.4 .
C28 N1 C2 104.39(17) .
C28 N1 Na1 126.41(14) .
C2 N1 Na1 126.38(14) .
C4 N5 C6 107.21(17) .
C4 N5 Na1 127.15(15) .
C6 N5 Na1 125.32(13) .
C29 N30 C31 107.46(18) .
C29 N30 Na1 125.73(15) .
C31 N30 Na1 125.39(13) .
C4 O10 C9 105.50(16) .
C29 O35 C34 105.11(16) .
C29 O35 Na1 123.40(13) 2_655
C34 O35 Na1 108.62(12) 2_655
N1 Na1 N5 81.21(7) .
N1 Na1 N30 81.80(7) .
N5 Na1 N30 156.77(7) .
N1 Na1 O35 111.35(7) 2_645
N5 Na1 O35 88.25(6) 2_645
N30 Na1 O35 112.73(6) 2_645
C45A C44A C49A 119.0 .
C45A C44A C43A 119.8 .
C49A C44A C43A 121.2 .
C46A C45A C44A 120.9 .
C46A C45A H45A 119.5 .
C44A C45A H45A 119.5 .
C45A C46A C47A 121.9 .
C45A C46A H46A 119.1 .
C47A C46A H46A 119.1 .
C46A C47A C48A 118.2 .
C46A C47A H47A 120.9 .
C48A C47A H47A 120.9 .
C49A C48A C47A 119.0 .
C49A C48A H48A 120.5 .
C47A C48A H48A 120.5 .
C44A C49A C48A 121.0 .
C44A C49A H49A 119.5 .
C48A C49A H49A 119.5 .
C44B C43B H43D 109.5 .
C44B C43B H43E 109.5 .
H43D C43B H43E 109.5 .
C44B C43B H43F 109.5 .
H43D C43B H43F 109.5 .
H43E C43B H43F 109.5 .
C45B C44B C49B 118.9 .
C45B C44B C43B 119.8 .
C49B C44B C43B 121.3 .
C46B C45B C44B 121.0 .
C46B C45B H45B 119.5 .
C44B C45B H45B 119.5 .
C45B C46B C47B 121.9 .
C45B C46B H46B 119.1 .
C47B C46B H46B 119.1 .
C46B C47B C48B 118.2 .
C46B C47B H47B 120.9 .
C48B C47B H47B 120.9 .
C49B C48B C47B 119.0 .
C49B C48B H48B 120.5 .
C47B C48B H48B 120.5 .
C44B C49B C48B 121.0 .
C44B C49B H49B 119.5 .
C48B C49B H49B 119.5 .
C45C C44C C49C 119.0 .
C45C C44C C43C 119.8 .
C49C C44C C43C 121.2 .
C46C C45C C44C 120.9 .
C46C C45C H45C 119.5 .
C44C C45C H45C 119.5 .
C45C C46C C47C 121.9 .
C45C C46C H46C 119.1 .
C47C C46C H46C 119.1 .
C46C C47C C48C 118.2 .
C46C C47C H47C 120.9 .
C48C C47C H47C 120.9 .
C49C C48C C47C 119.0 .
C49C C48C H48C 120.5 .
C47C C48C H48C 120.5 .
C44C C49C C48C 121.0 .
C44C C49C H49C 119.5 .
C48C C49C H49C 119.5 .

loop_
_geom_bond_atom_site_label_1
_geom_bond_atom_site_label_2
_geom_bond_distance
_geom_bond_site_symmetry_2
C2 N1 1.375(3) .
C2 C3 1.420(3) .
C2 C18 1.429(3) .
C3 C11 1.395(3) .
C3 C4 1.465(3) .
C4 N5 1.277(3) .
C4 O10 1.372(3) .
C6 N5 1.491(3) .
C6 C7 1.524(3) .
C6 C8 1.525(3) .
C6 C9 1.533(3) .
C7 H7A 0.9800 .
C7 H7B 0.9800 .
C7 H7C 0.9800 .
C8 H8A 0.9800 .
C8 H8B 0.9800 .
C8 H8C 0.9800 .
C9 O10 1.443(3) .
C9 H9A 0.9900 .
C9 H9B 0.9900 .
C11 C12 1.405(3) .
C11 H11 0.9500 .
C12 C17 1.392(3) .
C12 C13 1.537(3) .
C13 C16 1.530(3) .
C13 C14 1.537(3) .
C13 C15 1.539(3) .
C14 H14A 0.9800 .
C14 H14B 0.9800 .
C14 H14C 0.9800 .
C15 H15A 0.9800 .
C15 H15B 0.9800 .
C15 H15C 0.9800 .
C16 H16A 0.9800 .
C16 H16B 0.9800 .
C16 H16C 0.9800 .
C17 C18 1.391(3) .
C17 H17 0.9500 .
C18 C19 1.438(3) .
C19 C20 1.395(3) .
C19 C28 1.423(3) .
C20 C21 1.386(3) .
C20 H20 0.9500 .
C21 C26 1.406(3) .
C21 C22 1.537(3) .
C22 C25 1.534(3) .
C22 C24 1.538(3) .
C22 C23 1.538(3) .
C23 H23A 0.9800 .
C23 H23B 0.9800 .
C23 H23C 0.9800 .
C24 H24A 0.9800 .
C24 H24B 0.9800 .
C24 H24C 0.9800 .
C25 H25A 0.9800 .
C25 H25B 0.9800 .
C25 H25C 0.9800 .
C26 C27 1.396(3) .
C26 H26 0.9500 .
C27 C28 1.419(3) .
C27 C29 1.466(3) .
C28 N1 1.374(3) .
C29 N30 1.278(3) .
C29 O35 1.386(2) .
C31 N30 1.496(3) .
C31 C33 1.520(3) .
C31 C32 1.528(3) .
C31 C34 1.534(3) .
C32 H32A 0.9800 .
C32 H32B 0.9800 .
C32 H32C 0.9800 .
C33 H33A 0.9800 .
C33 H33B 0.9800 .
C33 H33C 0.9800 .
C34 O35 1.454(3) .
C34 H34A 0.9900 .
C34 H34B 0.9900 .
C36 C37 1.509(4) .
C36 H36A 0.9800 .
C36 H36B 0.9800 .
C36 H36C 0.9800 .
C37 C42 1.389(4) .
C37 C38 1.397(4) .
C38 C39 1.379(4) .
C38 H38 0.9500 .
C39 C40 1.379(4) .
C39 H39 0.9500 .
C40 C41 1.374(4) .
C40 H40 0.9500 .
C41 C42 1.372(4) .
C41 H41 0.9500 .
C42 H42 0.9500 .
N1 Na1 2.2785(19) .
N5 Na1 2.406(2) .
N30 Na1 2.414(2) .
O35 Na1 2.4317(17) 2_655
Na1 O35 2.4317(17) 2_645
C43A C44A 1.5074 .
C43A H43A 0.9800 .
C43A H43B 0.9800 .
C43A H43C 0.9800 .
C44A C45A 1.3648 .
C44A C49A 1.3737 .
C45A C46A 1.3544 .
C45A H45A 0.9500 .
C46A C47A 1.3635 .
C46A H46A 0.9500 .
C47A C48A 1.4106 .
C47A H47A 0.9500 .
C48A C49A 1.3847 .
C48A H48A 0.9500 .
C49A H49A 0.9500 .
C43B C44B 1.5066 .
C43B H43D 0.9800 .
C43B H43E 0.9800 .
C43B H43F 0.9800 .
C44B C45B 1.3641 .
C44B C49B 1.3732 .
C45B C46B 1.3540 .
C45B H45B 0.9500 .
C46B C47B 1.3626 .
C46B H46B 0.9500 .
C47B C48B 1.4097 .
C47B H47B 0.9500 .
C48B C49B 1.3840 .
C48B H48B 0.9500 .
C49B H49B 0.9500 .
C43C C44C 1.5074 .
C43C H43G 0.9800 .
C43C H43H 0.9800 .
C43C H43I 0.9800 .
C44C C45C 1.3648 .
C44C C49C 1.3737 .
C45C C46C 1.3544 .
C45C H45C 0.9500 .
C46C C47C 1.3635 .
C46C H46C 0.9500 .
C47C C48C 1.4107 .
C47C H47C 0.9500 .
C48C C49C 1.3846 .
C48C H48C 0.9500 .
C49C H49C 0.9500 .
